data_4509284
loop_
_publ_author_name
'Thu\'ery, Pierre'

_publ_section_title
;
 Uranyl Ion Complexes with Cucurbit[5]uril: from Molecular Capsules to
 Uranyl-Organic Frameworks
;
_journal_issue 2
_journal_name_full 'Crystal Growth &amp; Design'
_journal_page_first 1208
_journal_page_last 1215
_journal_paper_doi 10.1021/cg8011603
_journal_volume 9
_journal_year 2009
_chemical_formula_sum 'C32 H50 Cs2 N20 O35 U4'
_chemical_formula_weight 2492.86
_space_group_IT_number 57
_symmetry_cell_setting orthorhombic
_symmetry_space_group_name_Hall '-P 2c 2b'
_symmetry_space_group_name_H-M 'P b c m'
_atom_sites_solution_hydrogens geom
_atom_sites_solution_primary direct
_atom_sites_solution_secondary difmap
_audit_creation_method SHELXL-97
_cell_angle_alpha 90.00
_cell_angle_beta 90.00
_cell_angle_gamma 90.00
_cell_formula_units_Z 4
_cell_length_a 11.4080(10)
_cell_length_b 35.1060(15)
_cell_length_c 14.3493(12)
_cell_measurement_reflns_used 107181
_cell_measurement_temperature 100(2)
_cell_measurement_theta_max 25.68
_cell_measurement_theta_min 3.07
_cell_volume 5746.7(7)
_computing_cell_refinement 'HKL2000 (Otwinowski & Minor, 1997)'
_computing_data_collection 'COLLECT (Nonius, 1998)'
_computing_data_reduction 'HKL2000 (Otwinowski & Minor, 1997)'
_computing_molecular_graphics 'SHELXTL (Sheldrick, 1999)'
_computing_publication_material 'SHELXTL (Sheldrick, 1999); PLATON (Spek, 2003)'
_computing_structure_refinement 'SHELXL-97 (Sheldrick, 1997)'
_computing_structure_solution 'SHELXS-97 (Sheldrick, 1997)'
_diffrn_ambient_temperature 100(2)
_diffrn_measured_fraction_theta_full 0.996
_diffrn_measured_fraction_theta_max 0.996
_diffrn_measurement_device_type 'Nonius Kappa-CCD area-detector diffractometer'
_diffrn_measurement_method 'one \f and five \w scans with 2\% steps (498 frames)'
_diffrn_radiation_monochromator graphite
_diffrn_radiation_source 'fine-focus sealed tube'
_diffrn_radiation_type MoK\a
_diffrn_radiation_wavelength 0.71073
_diffrn_reflns_av_R_equivalents 0.0433
_diffrn_reflns_av_sigmaI/netI 0.0543
_diffrn_reflns_limit_h_max 13
_diffrn_reflns_limit_h_min -13
_diffrn_reflns_limit_k_max 42
_diffrn_reflns_limit_k_min -42
_diffrn_reflns_limit_l_max 17
_diffrn_reflns_limit_l_min -17
_diffrn_reflns_number 107181
_diffrn_reflns_theta_full 25.68
_diffrn_reflns_theta_max 25.68
_diffrn_reflns_theta_min 3.07
_diffrn_standards_decay_% 0
_diffrn_standards_interval_time 0
_diffrn_standards_number 0
_exptl_absorpt_coefficient_mu 12.605
_exptl_absorpt_correction_T_max 0.777
_exptl_absorpt_correction_T_min 0.534
_exptl_absorpt_correction_type multi-scan
_exptl_absorpt_process_details 'SCALEPACK (Otwinowski & Minor, 1997)'
_exptl_crystal_colour 'translucent light yellow'
_exptl_crystal_density_diffrn 2.881
_exptl_crystal_density_method 'not measured'
_exptl_crystal_description platelet
_exptl_crystal_F_000 4560
_exptl_crystal_size_max 0.07
_exptl_crystal_size_mid 0.05
_exptl_crystal_size_min 0.02
_refine_diff_density_max 2.843
_refine_diff_density_min -1.558
_refine_diff_density_rms 0.224
_refine_ls_extinction_method none
_refine_ls_goodness_of_fit_ref 1.026
_refine_ls_hydrogen_treatment constr
_refine_ls_matrix_type full
_refine_ls_number_parameters 457
_refine_ls_number_reflns 5674
_refine_ls_number_restraints 24
_refine_ls_restrained_S_all 1.035
_refine_ls_R_factor_all 0.0792
_refine_ls_R_factor_gt 0.0417
_refine_ls_shift/su_max 0.002
_refine_ls_shift/su_mean 0.000
_refine_ls_structure_factor_coef Fsqd
_refine_ls_weighting_details 'calc w=1/[\s^2^(Fo^2^)+(0.0512P)^2^+29.7409P] where P=(Fo^2^+2Fc^2^)/3'
_refine_ls_weighting_scheme calc
_refine_ls_wR_factor_gt 0.0998
_refine_ls_wR_factor_ref 0.1103
_reflns_number_gt 3710
_reflns_number_total 5674
_reflns_threshold_expression >2sigma(I)
_cod_data_source_file cg8011603sup1.cif
_cod_data_source_block 5
_cod_database_code 4509284

loop_
_symmetry_equiv_pos_as_xyz
'x, y, z'
'-x, -y, z+1/2'
'-x, y+1/2, -z+1/2'
'x, -y+1/2, -z'
'-x, -y, -z'
'x, y, -z-1/2'
'x, -y-1/2, z-1/2'
'-x, y-1/2, z'

loop_
_atom_site_label
_atom_site_type_symbol
_atom_site_fract_x
_atom_site_fract_y
_atom_site_fract_z
_atom_site_U_iso_or_equiv
_atom_site_adp_type
_atom_site_occupancy
_atom_site_symmetry_multiplicity
_atom_site_calc_flag
_atom_site_refinement_flags
_atom_site_disorder_group
U1 U 0.06580(4) 0.278882(10) 0.61169(3) 0.02136(13) Uani 1 1 d . .
U2 U 0.99234(3) -0.029304(10) 0.88622(2) 0.02065(13) Uani 1 1 d . .
Cs1 Cs 0.36379(14) 0.23210(5) 0.7500 0.0280(4) Uani 1 2 d S .
Cs2 Cs 0.69804(16) 0.01797(5) 0.7500 0.0407(5) Uani 1 2 d S .
O1 O 0.2177(6) 0.29030(18) 0.6265(5) 0.0281(18) Uani 1 1 d . .
O2 O -0.0863(6) 0.26973(17) 0.5949(4) 0.0239(16) Uani 1 1 d . .
O3 O 0.8364(6) -0.03227(18) 0.8970(5) 0.0273(17) Uani 1 1 d . .
O4 O 1.1481(6) -0.02815(16) 0.8750(4) 0.0230(16) Uani 1 1 d . .
O5 O 0.0148(6) 0.34261(17) 0.5622(5) 0.0285(18) Uani 1 1 d . .
O6 O -0.0129(6) 0.40467(18) 0.5637(5) 0.0280(18) Uani 1 1 d . .
O7 O 0.0786(8) 0.2416(2) 0.7500 0.021(2) Uani 1 2 d S .
H7 H 0.0699 0.2159 0.7500 0.025 Uiso 1 2 d SR .
O8 O 0.0991(6) 0.21808(15) 0.5522(4) 0.0218(16) Uani 1 1 d . .
H8 H 0.1679 0.2047 0.5659 0.026 Uiso 1 1 d R .
O9 O 0.0183(10) 0.3132(2) 0.7500 0.034(3) Uani 1 2 d S .
H9 H -0.0150 0.3374 0.7500 0.041 Uiso 1 2 d SR .
O10 O 0.9711(8) 0.0087(2) 0.7500 0.024(2) Uani 1 2 d S .
H10 H 0.9879 0.0314 0.7500 0.028 Uiso 1 2 d SR .
O11 O 0.9925(6) 0.03120(17) 0.9489(4) 0.0249(17) Uani 1 1 d . .
H11 H 0.9872 0.0535 0.9140 0.030 Uiso 1 1 d R .
O12 O 0.9751(11) -0.0653(3) 0.7500 0.038(3) Uani 1 2 d S .
H12 H 1.0252 -0.0839 0.7500 0.045 Uiso 1 2 d SR .
O13 O 0.5922(14) 0.3106(4) 0.7500 0.083(5) Uani 1 2 d S .
O14 O 0.3601(13) 0.3354(4) 0.7500 0.099(6) Uani 1 2 d S .
O15 O 0.5746(7) 0.2337(2) 0.8605(5) 0.0366(19) Uani 1 1 d . .
O16 O 0.8298(8) 0.0800(2) 0.8583(6) 0.055(3) Uani 1 1 d . .
O17 O 0.3357(7) 0.1882(2) 0.9237(6) 0.045(2) Uani 1 1 d . .
O18 O 0.5927(7) 0.0383(2) 0.9283(6) 0.045(2) Uani 1 1 d . .
O19 O 0.1984(10) 0.1640(3) 0.7500 0.048(3) Uani 1 2 d S .
O20 O 0.4475(10) 0.0099(3) 0.7500 0.042(3) Uani 1 2 d S .
O21 O -0.1911(16) 0.3520(5) 0.7500 0.103(5) Uani 1 2 d SU .
O22 O 1.2876(16) -0.0740(4) 0.7500 0.101(5) Uani 1 2 d SU .
O23 O 0.7328(11) -0.0934(3) 0.7500 0.052(3) Uani 1 2 d S .
N1 N 0.7529(8) 0.2048(2) 0.8343(7) 0.037(2) Uani 1 1 d . .
N2 N 0.6521(9) 0.1878(2) 0.9585(6) 0.039(3) Uani 1 1 d . .
N3 N 0.7491(10) 0.1259(3) 0.9556(9) 0.051(3) Uani 1 1 d . .
N4 N 0.8571(9) 0.1440(3) 0.8324(8) 0.053(3) Uani 1 1 d . .
N5 N 0.4727(10) 0.1553(2) 1.0079(7) 0.042(3) Uani 1 1 d . .
N6 N 0.3093(9) 0.1255(2) 0.9676(7) 0.035(2) Uani 1 1 d . .
N7 N 0.4162(10) 0.0653(2) 0.9634(6) 0.040(3) Uani 1 1 d . .
N8 N 0.5778(11) 0.0933(3) 1.0129(7) 0.049(3) Uani 1 1 d . .
N9 N 0.2068(8) 0.1061(2) 0.8267(7) 0.041(3) Uani 1 1 d . .
N10 N 0.3084(9) 0.0450(2) 0.8283(6) 0.034(2) Uani 1 1 d . .
C1 C 0.0210(10) 0.3740(3) 0.5992(8) 0.032(3) Uani 1 1 d . .
H1 H 0.0535 0.3751 0.6585 0.039 Uiso 1 1 calc R .
C2 C 0.6518(12) 0.2118(3) 0.8800(8) 0.035(3) Uani 1 1 d . .
C3 C 0.8321(11) 0.1795(3) 0.8816(9) 0.046(3) Uani 1 1 d . .
H3 H 0.9043 0.1927 0.8998 0.055 Uiso 1 1 calc R .
C4 C 0.7593(12) 0.1666(3) 0.9691(10) 0.053(4) Uani 1 1 d . .
H4 H 0.7994 0.1729 1.0276 0.064 Uiso 1 1 calc R .
C5 C 0.8123(12) 0.1138(4) 0.8802(11) 0.050(4) Uani 1 1 d . .
C6 C 0.5524(13) 0.1866(3) 1.0244(8) 0.051(4) Uani 1 1 d . .
H6A H 0.5828 0.1846 1.0873 0.062 Uiso 1 1 calc R .
H6B H 0.5093 0.2103 1.0200 0.062 Uiso 1 1 calc R .
C7 C 0.7004(12) 0.1007(3) 1.0234(9) 0.053(4) Uani 1 1 d . .
H7A H 0.7135 0.1115 1.0848 0.064 Uiso 1 1 calc R .
H7B H 0.7423 0.0767 1.0206 0.064 Uiso 1 1 calc R .
C8 C 0.3703(12) 0.1589(3) 0.9629(8) 0.037(3) Uani 1 1 d . .
C9 C 0.4845(13) 0.1175(3) 1.0498(8) 0.053(4) Uani 1 1 d . .
H9A H 0.4888 0.1192 1.1179 0.064 Uiso 1 1 calc R .
C10 C 0.3694(12) 0.0971(3) 1.0182(8) 0.050(4) Uani 1 1 d . .
H10A H 0.3234 0.0881 1.0716 0.060 Uiso 1 1 calc R .
C11 C 0.5347(15) 0.0640(3) 0.9641(8) 0.045(4) Uani 1 1 d . .
C12 C 0.1990(12) 0.1202(3) 0.9203(10) 0.052(4) Uani 1 1 d . .
H12A H 0.1518 0.1026 0.9565 0.062 Uiso 1 1 calc R .
H12B H 0.1580 0.1444 0.9191 0.062 Uiso 1 1 calc R .
C13 C 0.3427(10) 0.0360(3) 0.9214(7) 0.035(3) Uani 1 1 d . .
H13A H 0.3851 0.0120 0.9212 0.042 Uiso 1 1 calc R .
H13B H 0.2730 0.0326 0.9592 0.042 Uiso 1 1 calc R .
C14 C 0.2050(15) 0.1283(5) 0.7500 0.039(4) Uani 1 2 d S .
C15 C 0.2032(9) 0.0660(3) 0.8039(7) 0.032(3) Uani 1 1 d . .
H15 H 0.1327 0.0537 0.8290 0.039 Uiso 1 1 calc R 1
C16 C 0.3672(15) 0.0315(4) 0.7500 0.029(4) Uani 1 2 d S .
C17 C 0.7837(15) 0.2249(4) 0.7500 0.038(4) Uani 1 2 d SU .
H17A H 0.7446 0.2494 0.7500 0.046 Uiso 1 2 calc SR .
H17B H 0.8675 0.2296 0.7500 0.046 Uiso 1 2 calc SR .
C18 C 0.9223(16) 0.1412(5) 0.7500 0.044(5) Uani 1 2 d SU .
H18A H 0.9632 0.1170 0.7500 0.052 Uiso 1 2 calc SR .
H18B H 0.9810 0.1612 0.7500 0.052 Uiso 1 2 calc SR .

loop_
_atom_site_aniso_label
_atom_site_aniso_U_11
_atom_site_aniso_U_22
_atom_site_aniso_U_33
_atom_site_aniso_U_23
_atom_site_aniso_U_13
_atom_site_aniso_U_12
U1 0.0274(3) 0.0181(2) 0.0186(2) -0.00052(17) -0.00083(19) -0.00168(16)
U2 0.0302(3) 0.0178(2) 0.0140(2) -0.00082(17) 0.00073(19) -0.00371(16)
Cs1 0.0139(9) 0.0249(8) 0.0452(10) 0.000 0.000 0.0046(7)
Cs2 0.0202(10) 0.0326(10) 0.0695(14) 0.000 0.000 0.0078(8)
O1 0.030(5) 0.029(4) 0.025(4) -0.003(3) -0.003(3) -0.011(3)
O2 0.028(4) 0.021(3) 0.023(4) 0.000(3) -0.002(3) -0.002(3)
O3 0.021(4) 0.037(4) 0.024(4) 0.002(3) 0.000(3) -0.009(3)
O4 0.032(5) 0.014(3) 0.023(4) -0.001(3) 0.004(3) 0.000(3)
O5 0.046(5) 0.013(4) 0.026(4) 0.002(3) 0.000(4) 0.005(3)
O6 0.043(5) 0.018(4) 0.023(4) 0.000(3) 0.000(4) 0.009(3)
O7 0.021(6) 0.025(5) 0.016(5) 0.000 0.000 0.001(4)
O8 0.026(4) 0.017(3) 0.023(4) 0.005(3) -0.001(3) 0.000(3)
O9 0.076(9) 0.007(5) 0.019(5) 0.000 0.000 -0.008(5)
O10 0.031(6) 0.021(5) 0.018(5) 0.000 0.000 -0.015(5)
O11 0.045(5) 0.018(3) 0.011(3) 0.000(3) 0.001(3) -0.005(3)
O12 0.082(9) 0.019(5) 0.012(5) 0.000 0.000 -0.014(5)
O13 0.097(13) 0.097(11) 0.055(9) 0.000 0.000 0.013(10)
O14 0.060(11) 0.073(10) 0.164(17) 0.000 0.000 0.021(8)
O15 0.029(5) 0.044(4) 0.037(5) -0.004(4) 0.003(4) 0.000(4)
O16 0.059(6) 0.024(4) 0.082(7) 0.019(4) -0.040(5) -0.006(4)
O17 0.046(6) 0.031(4) 0.056(5) 0.006(4) 0.018(5) 0.000(4)
O18 0.053(6) 0.031(4) 0.051(5) 0.009(4) -0.012(5) -0.006(4)
O19 0.032(7) 0.020(6) 0.092(10) 0.000 0.000 0.006(5)
O20 0.048(8) 0.047(7) 0.030(6) 0.000 0.000 0.016(6)
O21 0.114(9) 0.105(8) 0.089(9) 0.000 0.000 0.021(8)
O22 0.115(10) 0.094(8) 0.095(9) 0.000 0.000 0.010(7)
O23 0.047(8) 0.060(8) 0.050(8) 0.000 0.000 -0.009(7)
N1 0.027(6) 0.028(5) 0.054(7) 0.014(5) 0.001(5) -0.002(4)
N2 0.057(8) 0.030(5) 0.030(6) 0.008(4) -0.005(5) -0.012(5)
N3 0.057(8) 0.031(6) 0.065(8) 0.021(6) -0.032(7) -0.009(5)
N4 0.053(8) 0.031(6) 0.075(8) 0.009(6) -0.037(7) -0.013(5)
N5 0.070(8) 0.025(5) 0.032(6) 0.004(5) -0.003(6) -0.014(5)
N6 0.035(6) 0.028(5) 0.043(6) -0.006(5) 0.008(5) -0.012(5)
N7 0.054(8) 0.029(5) 0.036(6) -0.004(5) 0.008(6) -0.018(5)
N8 0.074(9) 0.039(6) 0.035(6) 0.003(5) -0.015(6) -0.018(6)
N9 0.039(6) 0.030(5) 0.054(7) -0.007(5) 0.009(5) 0.001(5)
N10 0.049(7) 0.023(5) 0.030(5) -0.002(4) 0.005(5) -0.003(5)
C1 0.053(8) 0.019(6) 0.025(6) -0.008(5) -0.005(6) -0.003(5)
C2 0.045(8) 0.029(6) 0.033(7) -0.005(5) -0.010(7) -0.013(6)
C3 0.039(8) 0.030(6) 0.068(9) 0.007(7) -0.032(7) -0.004(6)
C4 0.055(9) 0.035(7) 0.070(10) 0.009(7) -0.038(8) -0.009(7)
C5 0.034(8) 0.040(8) 0.076(11) 0.009(8) -0.041(8) -0.011(7)
C6 0.097(12) 0.034(7) 0.023(7) -0.005(5) -0.008(7) -0.011(7)
C7 0.067(8) 0.043(6) 0.049(7) 0.019(5) -0.028(6) -0.010(6)
C8 0.051(7) 0.031(6) 0.030(5) -0.010(5) 0.021(6) -0.008(6)
C9 0.103(13) 0.044(8) 0.012(6) -0.004(6) 0.008(7) -0.022(8)
C10 0.073(11) 0.044(7) 0.033(7) 0.005(6) 0.011(7) -0.034(8)
C11 0.078(12) 0.026(7) 0.032(7) 0.007(6) -0.010(8) -0.020(8)
C12 0.054(10) 0.039(7) 0.063(9) -0.013(7) 0.032(8) -0.002(7)
C13 0.047(8) 0.027(6) 0.031(6) -0.001(5) 0.016(6) 0.000(6)
C14 0.025(8) 0.040(8) 0.053(8) 0.000 0.000 -0.007(6)
C15 0.017(6) 0.026(6) 0.054(7) 0.004(5) 0.005(5) -0.003(5)
C16 0.033(8) 0.017(6) 0.038(7) 0.000 0.000 -0.002(6)
C17 0.035(8) 0.034(7) 0.047(8) 0.000 0.000 0.002(6)
C18 0.034(8) 0.035(7) 0.062(9) 0.000 0.000 0.001(7)

loop_
_atom_type_symbol
_atom_type_description
_atom_type_scat_dispersion_real
_atom_type_scat_dispersion_imag
_atom_type_scat_source
C C 0.0033 0.0016 'International Tables Vol C Tables 4.2.6.8 and 6.1.1.4'
H H 0.0000 0.0000 'International Tables Vol C Tables 4.2.6.8 and 6.1.1.4'
N N 0.0061 0.0033 'International Tables Vol C Tables 4.2.6.8 and 6.1.1.4'
O O 0.0106 0.0060 'International Tables Vol C Tables 4.2.6.8 and 6.1.1.4'
Cs Cs -0.3680 2.1192 'International Tables Vol C Tables 4.2.6.8 and 6.1.1.4'
U U -9.6767 9.6646 'International Tables Vol C Tables 4.2.6.8 and 6.1.1.4'

loop_
_geom_angle_atom_site_label_1
_geom_angle_atom_site_label_2
_geom_angle_atom_site_label_3
_geom_angle
_geom_angle_site_symmetry_1
_geom_angle_site_symmetry_3
O2 U1 O1 177.3(3) . .
O2 U1 O8 86.8(3) . .
O1 U1 O8 95.2(3) . .
O2 U1 O7 94.2(3) . .
O1 U1 O7 88.0(3) . .
O8 U1 O7 78.0(2) . .
O2 U1 O9 89.0(3) . .
O1 U1 O9 90.5(3) . .
O8 U1 O9 143.6(2) . .
O7 U1 O9 66.3(3) . .
O2 U1 O8 91.7(3) . 4_556
O1 U1 O8 87.3(3) . 4_556
O8 U1 O8 69.7(2) . 4_556
O7 U1 O8 146.7(2) . 4_556
O9 U1 O8 146.6(2) . 4_556
O2 U1 O5 83.9(3) . .
O1 U1 O5 93.5(3) . .
O8 U1 O5 141.2(2) . .
O7 U1 O5 140.2(2) . .
O9 U1 O5 73.9(2) . .
O8 U1 O5 73.0(2) 4_556 .
O4 U2 O3 178.0(3) . .
O4 U2 O11 90.8(2) . .
O3 U2 O11 91.2(3) . .
O4 U2 O12 91.2(4) . .
O3 U2 O12 87.5(4) . .
O11 U2 O12 145.5(2) . .
O4 U2 O11 91.0(3) . 5_757
O3 U2 O11 89.1(3) . 5_757
O11 U2 O11 68.7(2) . 5_757
O12 U2 O11 145.6(2) . 5_757
O4 U2 O10 90.8(3) . .
O3 U2 O10 90.1(3) . .
O11 U2 O10 78.7(2) . .
O12 U2 O10 66.9(3) . .
O11 U2 O10 147.4(2) 5_757 .
O4 U2 O6 87.3(2) . 3_646
O3 U2 O6 90.9(3) . 3_646
O11 U2 O6 139.5(2) . 3_646
O12 U2 O6 74.9(3) . 3_646
O11 U2 O6 70.9(2) 5_757 3_646
O10 U2 O6 141.7(2) . 3_646
O15 Cs1 O15 66.8(3) 6_557 .
O15 Cs1 O17 68.6(2) 6_557 6_557
O15 Cs1 O17 124.5(2) . 6_557
O15 Cs1 O17 124.5(2) 6_557 .
O15 Cs1 O17 68.6(2) . .
O17 Cs1 O17 115.5(3) 6_557 .
O15 Cs1 O19 122.2(2) 6_557 .
O15 Cs1 O19 122.2(2) . .
O17 Cs1 O19 61.47(16) 6_557 .
O17 Cs1 O19 61.47(16) . .
O15 Cs1 O1 137.1(2) 6_557 6_557
O15 Cs1 O1 96.8(2) . 6_557
O17 Cs1 O1 138.7(2) 6_557 6_557
O17 Cs1 O1 78.90(18) . 6_557
O19 Cs1 O1 100.4(2) . 6_557
O15 Cs1 O1 96.8(2) 6_557 .
O15 Cs1 O1 137.1(2) . .
O17 Cs1 O1 78.90(18) 6_557 .
O17 Cs1 O1 138.7(2) . .
O19 Cs1 O1 100.4(2) . .
O1 Cs1 O1 67.8(2) 6_557 .
O15 Cs1 O7 145.92(15) 6_557 .
O15 Cs1 O7 145.93(15) . .
O17 Cs1 O7 86.85(18) 6_557 .
O17 Cs1 O7 86.85(18) . .
O19 Cs1 O7 57.6(2) . .
O1 Cs1 O7 54.03(17) 6_557 .
O1 Cs1 O7 54.03(17) . .
O15 Cs1 O14 89.4(3) 6_557 .
O15 Cs1 O14 89.4(3) . .
O17 Cs1 O14 121.42(15) 6_557 .
O17 Cs1 O14 121.42(15) . .
O19 Cs1 O14 141.1(3) . .
O1 Cs1 O14 49.5(2) 6_557 .
O1 Cs1 O14 49.5(2) . .
O7 Cs1 O14 83.5(3) . .
O15 Cs1 O13 54.0(2) 6_557 .
O15 Cs1 O13 54.0(2) . .
O17 Cs1 O13 117.03(18) 6_557 .
O17 Cs1 O13 117.03(18) . .
O19 Cs1 O13 174.9(3) . .
O1 Cs1 O13 83.9(2) 6_557 .
O1 Cs1 O13 83.9(2) . .
O7 Cs1 O13 127.6(3) . .
O14 Cs1 O13 44.1(3) . .
O20 Cs2 O18 67.29(18) . .
O20 Cs2 O18 67.29(18) . 6_557
O18 Cs2 O18 122.7(3) . 6_557
O20 Cs2 O16 123.9(2) . 6_557
O18 Cs2 O16 118.2(2) . 6_557
O18 Cs2 O16 65.4(2) 6_557 6_557
O20 Cs2 O16 123.9(2) . .
O18 Cs2 O16 65.4(2) . .
O18 Cs2 O16 118.2(2) 6_557 .
O16 Cs2 O16 60.9(3) 6_557 .
O20 Cs2 O10 168.4(3) . .
O18 Cs2 O10 115.80(17) . .
O18 Cs2 O10 115.80(17) 6_557 .
O16 Cs2 O10 65.6(2) 6_557 .
O16 Cs2 O10 65.6(2) . .
O20 Cs2 O3 116.16(19) . .
O18 Cs2 O3 76.0(2) . .
O18 Cs2 O3 157.71(19) 6_557 .
O16 Cs2 O3 119.2(2) 6_557 .
O16 Cs2 O3 79.25(18) . .
O10 Cs2 O3 56.44(16) . .
O20 Cs2 O3 116.16(19) . 6_557
O18 Cs2 O3 157.71(19) . 6_557
O18 Cs2 O3 76.0(2) 6_557 6_557
O16 Cs2 O3 79.25(18) 6_557 6_557
O16 Cs2 O3 119.2(2) . 6_557
O10 Cs2 O3 56.44(16) . 6_557
O3 Cs2 O3 83.4(2) . 6_557
U1 O1 Cs1 115.5(3) . .
U2 O3 Cs2 113.9(3) . .
C1 O5 U1 133.7(7) . .
C1 O6 U2 131.9(7) . 3_656
U1 O7 U1 112.8(3) 6_557 .
U1 O7 Cs1 96.7(2) 6_557 .
U1 O7 Cs1 96.7(2) . .
U1 O7 H7 122.7 6_557 .
U1 O7 H7 122.7 . .
Cs1 O7 H7 90.5 . .
U1 O8 U1 107.1(2) . 4_556
U1 O8 H8 121.3 . .
U1 O8 H8 111.4 4_556 .
U1 O9 U1 112.7(4) . 6_557
U1 O9 H9 123.6 . .
U1 O9 H9 123.6 6_557 .
U2 O10 U2 110.5(3) . 6_557
U2 O10 Cs2 99.2(2) . .
U2 O10 Cs2 99.2(2) 6_557 .
U2 O10 H10 121.4 . .
U2 O10 H10 121.4 6_557 .
Cs2 O10 H10 97.6 . .
U2 O11 U2 111.3(2) . 5_757
U2 O11 H11 124.4 . .
U2 O11 H11 124.4 5_757 .
U2 O12 U2 113.6(4) . 6_557
U2 O12 H12 110.6 . .
U2 O12 H12 110.6 6_557 .
C2 O15 Cs1 136.6(7) . .
C5 O16 Cs2 136.6(7) . .
C8 O17 Cs1 141.7(7) . .
C11 O18 Cs2 140.1(7) . .
C14 O19 Cs1 138.3(10) . .
C16 O20 Cs2 134.8(10) . .
C2 N1 C3 114.9(10) . .
C2 N1 C17 121.7(11) . .
C3 N1 C17 123.0(11) . .
C2 N2 C4 113.4(11) . .
C2 N2 C6 121.9(10) . .
C4 N2 C6 124.7(10) . .
C5 N3 C7 123.6(11) . .
C5 N3 C4 111.6(11) . .
C7 N3 C4 123.5(12) . .
C5 N4 C18 124.8(13) . .
C5 N4 C3 110.3(12) . .
C18 N4 C3 124.8(12) . .
C8 N5 C6 123.8(10) . .
C8 N5 C9 111.3(10) . .
C6 N5 C9 124.3(11) . .
C8 N6 C10 112.7(11) . .
C8 N6 C12 122.2(11) . .
C10 N6 C12 125.0(9) . .
C11 N7 C13 123.6(10) . .
C11 N7 C10 112.7(10) . .
C13 N7 C10 123.3(11) . .
C11 N8 C7 123.7(13) . .
C11 N8 C9 111.7(12) . .
C7 N8 C9 124.5(10) . .
C14 N9 C12 124.3(9) . .
C14 N9 C15 112.2(10) . .
C12 N9 C15 123.1(10) . .
C16 N10 C13 123.2(9) . .
C16 N10 C15 112.1(10) . .
C13 N10 C15 124.4(9) . .
O5 C1 O6 125.4(10) . .
O5 C1 H1 117.3 . .
O6 C1 H1 117.3 . .
O15 C2 N1 129.0(11) . .
O15 C2 N2 124.8(12) . .
N1 C2 N2 106.2(11) . .
N1 C3 N4 114.9(10) . .
N1 C3 C4 102.9(10) . .
N4 C3 C4 104.0(9) . .
N1 C3 H3 111.5 . .
N4 C3 H3 111.5 . .
C4 C3 H3 111.5 . .
N2 C4 N3 115.3(10) . .
N2 C4 C3 102.4(9) . .
N3 C4 C3 102.7(11) . .
N2 C4 H4 111.9 . .
N3 C4 H4 111.9 . .
C3 C4 H4 111.9 . .
O16 C5 N4 123.7(15) . .
O16 C5 N3 125.4(13) . .
N4 C5 N3 110.9(12) . .
N5 C6 N2 113.7(9) . .
N5 C6 H6A 108.8 . .
N2 C6 H6A 108.8 . .
N5 C6 H6B 108.8 . .
N2 C6 H6B 108.8 . .
H6A C6 H6B 107.7 . .
N3 C7 N8 115.0(10) . .
N3 C7 H7A 108.5 . .
N8 C7 H7A 108.5 . .
N3 C7 H7B 108.5 . .
N8 C7 H7B 108.5 . .
H7A C7 H7B 107.5 . .
O17 C8 N5 125.1(11) . .
O17 C8 N6 125.1(13) . .
N5 C8 N6 109.8(11) . .
N8 C9 N5 116.5(10) . .
N8 C9 C10 103.9(10) . .
N5 C9 C10 102.7(11) . .
N8 C9 H9A 111.1 . .
N5 C9 H9A 111.1 . .
C10 C9 H9A 111.1 . .
N6 C10 N7 116.1(10) . .
N6 C10 C9 103.4(9) . .
N7 C10 C9 101.5(11) . .
N6 C10 H10A 111.7 . .
N7 C10 H10A 111.7 . .
C9 C10 H10A 111.7 . .
O18 C11 N8 125.7(15) . .
O18 C11 N7 124.1(11) . .
N8 C11 N7 110.2(13) . .
N9 C12 N6 115.6(10) . .
N9 C12 H12A 108.4 . .
N6 C12 H12A 108.4 . .
N9 C12 H12B 108.4 . .
N6 C12 H12B 108.4 . .
H12A C12 H12B 107.4 . .
N10 C13 N7 112.8(8) . .
N10 C13 H13A 109.0 . .
N7 C13 H13A 109.0 . .
N10 C13 H13B 109.0 . .
N7 C13 H13B 109.0 . .
H13A C13 H13B 107.8 . .
O19 C14 N9 125.3(7) . .
O19 C14 N9 125.3(7) . 6_557
N9 C14 N9 109.4(14) . 6_557
N9 C15 N10 114.5(9) . .
N9 C15 C15 103.1(6) . 6_557
N10 C15 C15 104.0(6) . 6_557
N9 C15 H15 111.5 . .
N10 C15 H15 111.5 . .
C15 C15 H15 111.5 6_557 .
O20 C16 N10 126.1(7) . .
O20 C16 N10 126.0(7) . 6_557
N10 C16 N10 107.7(13) . 6_557
N1 C17 N1 113.7(13) 6_557 .
N1 C17 H17A 108.8 6_557 .
N1 C17 H17A 108.8 . .
N1 C17 H17B 108.8 6_557 .
N1 C17 H17B 108.8 . .
H17A C17 H17B 107.7 . .
N4 C18 N4 115.3(15) . 6_557
N4 C18 H18A 108.5 . .
N4 C18 H18A 108.5 6_557 .
N4 C18 H18B 108.5 . .
N4 C18 H18B 108.5 6_557 .
H18A C18 H18B 107.5 . .

loop_
_geom_bond_atom_site_label_1
_geom_bond_atom_site_label_2
_geom_bond_distance
_geom_bond_site_symmetry_2
U1 O2 1.781(7) .
U1 O1 1.791(7) .
U1 O8 2.330(6) .
U1 O7 2.383(5) .
U1 O9 2.384(5) .
U1 O8 2.384(6) 4_556
U1 O5 2.418(6) .
U1 U1 3.7930(7) 4_556
U1 U1 3.9692(8) 6_557
U1 Cs1 4.2653(15) .
U2 O4 1.785(7) .
U2 O3 1.789(7) .
U2 O11 2.307(6) .
U2 O12 2.336(5) .
U2 O11 2.373(6) 5_757
U2 O10 2.379(5) .
U2 O6 2.438(6) 3_646
U2 U2 3.8633(7) 5_757
U2 U2 3.9093(8) 6_557
U2 Cs2 4.2245(16) .
Cs1 O15 2.881(8) 6_557
Cs1 O15 2.881(8) .
Cs1 O17 2.947(8) 6_557
Cs1 O17 2.947(8) .
Cs1 O19 3.045(11) .
Cs1 O1 3.177(7) 6_557
Cs1 O1 3.177(7) .
Cs1 O7 3.270(9) .
Cs1 O14 3.626(14) .
Cs1 O13 3.794(16) .
Cs2 O20 2.872(12) .
Cs2 O18 2.915(9) .
Cs2 O18 2.915(9) 6_557
Cs2 O16 3.068(8) 6_557
Cs2 O16 3.068(8) .
Cs2 O10 3.132(10) .
Cs2 O3 3.170(7) .
Cs2 O3 3.170(7) 6_557
O5 C1 1.225(10) .
O6 C1 1.252(11) .
O6 U2 2.438(6) 3_656
O7 U1 2.382(5) 6_557
O7 H7 0.9053 .
O8 U1 2.384(6) 4_556
O8 H8 0.9365 .
O9 U1 2.384(5) 6_557
O9 H9 0.9300 .
O10 U2 2.379(5) 6_557
O10 H10 0.8203 .
O11 U2 2.373(6) 5_757
O11 H11 0.9304 .
O12 U2 2.336(5) 6_557
O12 H12 0.8686 .
O15 C2 1.203(13) .
O16 C5 1.247(14) .
O17 C8 1.237(13) .
O18 C11 1.230(15) .
O19 C14 1.256(17) .
O20 C16 1.187(17) .
N1 C2 1.349(15) .
N1 C3 1.435(13) .
N1 C17 1.445(11) .
N2 C2 1.405(14) .
N2 C4 1.440(15) .
N2 C6 1.479(15) .
N3 C5 1.367(18) .
N3 C7 1.426(15) .
N3 C4 1.448(13) .
N4 C5 1.361(16) .
N4 C18 1.401(14) .
N4 C3 1.461(15) .
N5 C8 1.341(15) .
N5 C6 1.445(14) .
N5 C9 1.464(14) .
N6 C8 1.364(13) .
N6 C10 1.412(15) .
N6 C12 1.442(16) .
N7 C11 1.353(16) .
N7 C13 1.457(13) .
N7 C10 1.467(14) .
N8 C11 1.339(14) .
N8 C7 1.431(15) .
N8 C9 1.463(16) .
N9 C14 1.349(12) .
N9 C12 1.435(15) .
N9 C15 1.447(12) .
N10 C16 1.392(12) .
N10 C13 1.427(13) .
N10 C15 1.452(13) .
C1 H1 0.9300 .
C3 C4 1.573(18) .
C3 H3 0.9800 .
C4 H4 0.9800 .
C6 H6A 0.9700 .
C6 H6B 0.9700 .
C7 H7A 0.9700 .
C7 H7B 0.9700 .
C9 C10 1.563(17) .
C9 H9A 0.9800 .
C10 H10A 0.9800 .
C12 H12A 0.9700 .
C12 H12B 0.9700 .
C13 H13A 0.9700 .
C13 H13B 0.9700 .
C14 N9 1.349(12) 6_557
C15 C15 1.55(2) 6_557
C15 H15 0.9800 .
C16 N10 1.392(12) 6_557
C17 N1 1.445(11) 6_557
C17 H17A 0.9700 .
C17 H17B 0.9700 .
C18 N4 1.401(14) 6_557
C18 H18A 0.9700 .
C18 H18B 0.9700 .

loop_
_geom_hbond_atom_site_label_D
_geom_hbond_atom_site_label_H
_geom_hbond_atom_site_label_A
_geom_hbond_distance_DH
_geom_hbond_distance_HA
_geom_hbond_distance_DA
_geom_hbond_angle_DHA
_geom_hbond_site_symmetry_A
O7 H7 O19 0.91 2.34 3.047(13) 134.9 .
O8 H8 O17 0.94 2.01 2.917(10) 163.9 6_557
O9 H9 O21 0.93 2.07 2.75(2) 128.4 .
O11 H11 O16 0.93 2.17 2.840(10) 127.7 .
